data_4024230
loop_
_publ_author_name
'Hongshan Lai'
'Zhiyan Huang'
'Qiong Wu'
'Yong Qin'

_publ_section_title
;
Synthesis of Novel Enantiopure Biphenyl P,N-Ligands and Application in
Palladium-Catalyzed Asymmetric Addition of Arylboronic Acids
to N-Benzylisatin
;
_journal_name_full 'Journal of Organic Chemistry'
_journal_page_first 283
_journal_page_last 288
_journal_paper_doi 10.1021/jo802036m
_journal_volume 74
_journal_year 2009
_chemical_formula_sum 'C34 H37 F6 N O P Pd S Sb'
_chemical_formula_weight 880.83
_chemical_name_systematic
;
 ?
;
_space_group_IT_number 4
_symmetry_cell_setting monoclinic
_symmetry_space_group_name_Hall 'P 2yb'
_symmetry_space_group_name_H-M 'P 1 21 1'
_atom_sites_solution_hydrogens geom
_atom_sites_solution_primary direct
_atom_sites_solution_secondary difmap
_audit_creation_method SHELXL-97
_cell_angle_alpha 90.00
_cell_angle_beta 104.089(1)
_cell_angle_gamma 90.00
_cell_formula_units_Z 2
_cell_length_a 9.5696(3)
_cell_length_b 19.2499(5)
_cell_length_c 9.8027(2)
_cell_measurement_reflns_used 16568
_cell_measurement_temperature 153(2)
_cell_measurement_theta_max 27.49
_cell_measurement_theta_min 3.01
_cell_volume 1751.47(8)
_computing_cell_refinement 'Rapid Auto Version 3.0 (Rigaku 2004)'
_computing_data_collection 'Rapid Auto Version 3.0 (Rigaku 2004)'
_computing_data_reduction 'Rapid Auto Version 3.0 (Rigaku 2004)'
_computing_molecular_graphics 'Siemens SHELXTL'
_computing_publication_material 'Siemens SHELXTL'
_computing_structure_refinement 'SHELXL-97 (Sheldrick, 1997)'
_computing_structure_solution 'SHELXS-97 (Sheldrick, 1990)'
_diffrn_ambient_temperature 153(2)
_diffrn_measured_fraction_theta_full 0.997
_diffrn_measured_fraction_theta_max 0.997
_diffrn_measurement_device_type 'Rigaku RAXIS-RAPID'
_diffrn_measurement_method '\w scans'
_diffrn_radiation_monochromator graphite
_diffrn_radiation_source 'Rotating Anode'
_diffrn_radiation_type MoK\a
_diffrn_radiation_wavelength 0.71073
_diffrn_reflns_av_R_equivalents 0.0296
_diffrn_reflns_av_sigmaI/netI 0.0432
_diffrn_reflns_limit_h_max 12
_diffrn_reflns_limit_h_min -12
_diffrn_reflns_limit_k_max 24
_diffrn_reflns_limit_k_min -24
_diffrn_reflns_limit_l_max 12
_diffrn_reflns_limit_l_min -12
_diffrn_reflns_number 17159
_diffrn_reflns_theta_full 27.48
_diffrn_reflns_theta_max 27.48
_diffrn_reflns_theta_min 3.01
_diffrn_standards_decay_% 0
_diffrn_standards_interval_count 0
_diffrn_standards_interval_time 0
_diffrn_standards_number 0
_exptl_absorpt_coefficient_mu 1.450
_exptl_absorpt_correction_T_max 0.7409
_exptl_absorpt_correction_T_min 0.6384
_exptl_absorpt_correction_type empirical
_exptl_crystal_density_diffrn 1.670
_exptl_crystal_density_method 'not measured'
_exptl_crystal_F_000 876
_exptl_crystal_size_max 0.34
_exptl_crystal_size_mid 0.28
_exptl_crystal_size_min 0.22
_refine_diff_density_max 0.633
_refine_diff_density_min -0.572
_refine_diff_density_rms 0.069
_refine_ls_abs_structure_details 'Flack H D (1983), Acta Cryst. A39, 876-881'
_refine_ls_abs_structure_Flack -0.002(12)
_refine_ls_extinction_coef 0.0014(2)
_refine_ls_extinction_expression Fc^*^=kFc[1+0.001xFc^2^\l^3^/sin(2\q)]^-1/4^
_refine_ls_extinction_method SHELXL
_refine_ls_goodness_of_fit_ref 0.998
_refine_ls_hydrogen_treatment constr
_refine_ls_matrix_type full
_refine_ls_number_parameters 443
_refine_ls_number_reflns 7986
_refine_ls_number_restraints 10
_refine_ls_restrained_S_all 0.999
_refine_ls_R_factor_all 0.0272
_refine_ls_R_factor_gt 0.0253
_refine_ls_shift/su_max 0.002
_refine_ls_shift/su_mean 0.000
_refine_ls_structure_factor_coef Fsqd
_refine_ls_weighting_details 'calc w=1/[\s^2^(Fo^2^)+(0.0256P)^2^+0.4360P] where P=(Fo^2^+2Fc^2^)/3'
_refine_ls_weighting_scheme calc
_refine_ls_wR_factor_gt 0.0574
_refine_ls_wR_factor_ref 0.0584
_reflns_number_gt 7633
_reflns_number_total 7986
_reflns_threshold_expression >2sigma(I)
_cod_data_source_file jo802036m_si_001.cif
_cod_data_source_block y2494
_cod_depositor_comments
;
The following automatic conversions were performed:
'_symmetry_cell_setting' value 'Monoclinic' changed to 'monoclinic'
according to '/home/saulius/struct/CIF-dictionaries/cif_core.dic'
dictionary named 'cif_core.dic' version 2.4.1 from 2010-06-29.

Automatic conversion script
Id: cif_fix_enum 1527 2010-12-29 10:47:43Z saulius 
;
_cod_original_sg_symbol_H-M P2(1)
_cod_database_code 4024230

loop_
_symmetry_equiv_pos_as_xyz
'x, y, z'
'-x, y+1/2, -z'

loop_
_atom_site_label
_atom_site_type_symbol
_atom_site_fract_x
_atom_site_fract_y
_atom_site_fract_z
_atom_site_U_iso_or_equiv
_atom_site_adp_type
_atom_site_occupancy
_atom_site_symmetry_multiplicity
_atom_site_calc_flag
_atom_site_refinement_flags
_atom_site_disorder_assembly
_atom_site_disorder_group
Pd1 Pd 0.80942(2) 0.332351(10) 0.73554(2) 0.02180(6) Uani 1 1 d . . .
S1 S 1.00114(7) 0.36889(4) 0.50629(9) 0.03154(17) Uani 1 1 d . . .
P1 P 0.56133(7) 0.33907(4) 0.66242(7) 0.01999(13) Uani 1 1 d . A .
O1 O 1.0557(2) 0.33339(15) 0.3969(3) 0.0490(6) Uani 1 1 d . A .
N1 N 0.8548(2) 0.32015(12) 0.5360(2) 0.0239(5) Uani 1 1 d . A .
C1 C 0.4771(4) 0.26005(19) 0.1238(3) 0.0431(8) Uani 1 1 d . . .
H1A H 0.4394 0.2785 0.0288 0.052 Uiso 1 1 calc R . .
H1B H 0.4230 0.2183 0.1364 0.052 Uiso 1 1 calc R . .
H1C H 0.5791 0.2483 0.1370 0.052 Uiso 1 1 calc R . .
C2 C 0.4614(3) 0.31346(15) 0.2293(3) 0.0283(6) Uani 1 1 d . . .
C3 C 0.4044(3) 0.37903(17) 0.1859(3) 0.0330(7) Uani 1 1 d . . .
H3 H 0.3752 0.3889 0.0881 0.040 Uiso 1 1 calc R . .
C4 C 0.3892(3) 0.42941(17) 0.2797(3) 0.0330(7) Uani 1 1 d . . .
H4 H 0.3493 0.4732 0.2467 0.040 Uiso 1 1 calc R . .
C5 C 0.4325(3) 0.41640(15) 0.4234(3) 0.0284(6) Uani 1 1 d . A .
H5 H 0.4225 0.4516 0.4884 0.034 Uiso 1 1 calc R . .
C6 C 0.4902(3) 0.35228(15) 0.4725(3) 0.0213(5) Uani 1 1 d . . .
C7 C 0.5046(3) 0.30058(15) 0.3757(3) 0.0218(5) Uani 1 1 d . A .
C8 C 0.5597(3) 0.22966(14) 0.4262(3) 0.0225(6) Uani 1 1 d . . .
C9 C 0.7086(3) 0.21714(15) 0.4680(3) 0.0230(6) Uani 1 1 d . A .
C10 C 0.7603(3) 0.15214(15) 0.5211(3) 0.0290(6) Uani 1 1 d . . .
H10 H 0.8610 0.1434 0.5488 0.035 Uiso 1 1 calc R A .
C11 C 0.6637(3) 0.10123(19) 0.5324(3) 0.0335(6) Uani 1 1 d . A .
H11 H 0.6984 0.0580 0.5738 0.040 Uiso 1 1 calc R . .
C12 C 0.5178(3) 0.11135(16) 0.4851(3) 0.0309(7) Uani 1 1 d . . .
H12 H 0.4534 0.0744 0.4900 0.037 Uiso 1 1 calc R A .
C13 C 0.4633(3) 0.17559(15) 0.4299(3) 0.0265(6) Uani 1 1 d . A .
C14 C 0.3033(3) 0.18383(18) 0.3713(4) 0.0359(7) Uani 1 1 d . . .
H14A H 0.2784 0.1718 0.2711 0.043 Uiso 1 1 calc R A .
H14B H 0.2756 0.2321 0.3829 0.043 Uiso 1 1 calc R . .
H14C H 0.2517 0.1529 0.4218 0.043 Uiso 1 1 calc R . .
C15 C 0.8170(3) 0.26883(14) 0.4530(3) 0.0243(6) Uani 1 1 d . . .
H15 H 0.8615 0.2637 0.3769 0.029 Uiso 1 1 calc R A .
C16 C 0.9004(3) 0.44597(15) 0.4209(3) 0.0284(6) Uani 1 1 d . A .
C17 C 1.0227(4) 0.49223(19) 0.3970(4) 0.0431(9) Uani 1 1 d . . .
H17A H 1.0779 0.4670 0.3408 0.052 Uiso 1 1 calc R A .
H17B H 1.0864 0.5048 0.4879 0.052 Uiso 1 1 calc R . .
H17C H 0.9821 0.5345 0.3470 0.052 Uiso 1 1 calc R . .
C18 C 0.8257(4) 0.47966(18) 0.5231(4) 0.0399(8) Uani 1 1 d . . .
H18A H 0.7849 0.5243 0.4851 0.048 Uiso 1 1 calc R A .
H18B H 0.8955 0.4872 0.6132 0.048 Uiso 1 1 calc R . .
H18C H 0.7484 0.4492 0.5373 0.048 Uiso 1 1 calc R . .
C19 C 0.7993(4) 0.42496(19) 0.2852(3) 0.0379(8) Uani 1 1 d . . .
H19A H 0.7224 0.3959 0.3049 0.045 Uiso 1 1 calc R A .
H19B H 0.8522 0.3987 0.2284 0.045 Uiso 1 1 calc R . .
H19C H 0.7572 0.4666 0.2336 0.045 Uiso 1 1 calc R . .
C20 C 0.4721(3) 0.26299(15) 0.7122(3) 0.0238(6) Uani 1 1 d . . .
C21 C 0.3235(3) 0.25463(18) 0.6772(4) 0.0352(7) Uani 1 1 d . A .
H21 H 0.2639 0.2889 0.6220 0.042 Uiso 1 1 calc R . .
C22 C 0.2617(4) 0.1964(2) 0.7224(4) 0.0423(8) Uani 1 1 d . . .
H22 H 0.1598 0.1917 0.7001 0.051 Uiso 1 1 calc R A .
C23 C 0.3475(5) 0.1455(2) 0.7994(4) 0.0448(9) Uani 1 1 d . A .
H23 H 0.3048 0.1061 0.8312 0.054 Uiso 1 1 calc R . .
C24 C 0.4937(4) 0.15194(18) 0.8299(4) 0.0411(8) Uani 1 1 d . . .
H24 H 0.5525 0.1159 0.8799 0.049 Uiso 1 1 calc R A .
C25 C 0.5578(4) 0.21064(16) 0.7886(3) 0.0294(7) Uani 1 1 d . A .
H25 H 0.6597 0.2151 0.8123 0.035 Uiso 1 1 calc R . .
C26 C 0.4961(3) 0.41535(16) 0.7404(3) 0.0248(6) Uani 1 1 d . . .
C27 C 0.5918(3) 0.46912(16) 0.7890(3) 0.0309(7) Uani 1 1 d . A .
H27 H 0.6901 0.4645 0.7868 0.037 Uiso 1 1 calc R . .
C28 C 0.5447(4) 0.53011(18) 0.8411(4) 0.0386(8) Uani 1 1 d . . .
H28 H 0.6110 0.5667 0.8741 0.046 Uiso 1 1 calc R A .
C29 C 0.4029(4) 0.53736(18) 0.8447(4) 0.0395(8) Uani 1 1 d . A .
H29 H 0.3708 0.5789 0.8795 0.047 Uiso 1 1 calc R . .
C30 C 0.3073(4) 0.4838(2) 0.7976(4) 0.0418(9) Uani 1 1 d . . .
H30 H 0.2092 0.4888 0.8001 0.050 Uiso 1 1 calc R A .
C31 C 0.3530(3) 0.42284(18) 0.7466(4) 0.0353(7) Uani 1 1 d . A .
H31 H 0.2865 0.3861 0.7159 0.042 Uiso 1 1 calc R . .
C32 C 0.8158(8) 0.3320(5) 0.9563(8) 0.0325(19) Uani 0.701(11) 1 d PD A 1
H32A H 0.7478 0.3636 0.9872 0.039 Uiso 0.701(11) 1 calc PR A 1
H32B H 0.8255 0.2861 1.0032 0.039 Uiso 0.701(11) 1 calc PR A 1
C33 C 0.9445(5) 0.3625(2) 0.9361(5) 0.0315(14) Uani 0.701(11) 1 d PD A 1
H33 H 0.9692 0.4091 0.9632 0.038 Uiso 0.701(11) 1 calc PR A 1
C34 C 1.0327(7) 0.3221(4) 0.8757(9) 0.0333(16) Uani 0.701(11) 1 d PD A 1
H34A H 1.0602 0.2759 0.9183 0.040 Uiso 0.701(11) 1 calc PR A 1
H34B H 1.1112 0.3463 0.8452 0.040 Uiso 0.701(11) 1 calc PR A 1
C32' C 1.0345(18) 0.3434(9) 0.861(2) 0.031(4) Uani 0.299(11) 1 d PDU A 2
H32C H 1.1067 0.3116 0.8381 0.037 Uiso 0.299(11) 1 calc PR A 2
H32D H 1.0704 0.3914 0.8834 0.037 Uiso 0.299(11) 1 calc PR A 2
C33' C 0.9457(11) 0.3157(6) 0.9450(11) 0.041(4) Uani 0.299(11) 1 d PD A 2
H33' H 0.9754 0.2765 1.0038 0.049 Uiso 0.299(11) 1 calc PR A 2
C34' C 0.815(2) 0.3474(12) 0.938(2) 0.031(4) Uani 0.299(11) 1 d PD A 2
H34C H 0.8195 0.3965 0.9689 0.037 Uiso 0.299(11) 1 calc PR A 2
H34D H 0.7447 0.3198 0.9750 0.037 Uiso 0.299(11) 1 calc PR A 2
Sb1 Sb 1.01761(2) 0.596757(11) 0.00399(2) 0.03091(6) Uani 1 1 d . . .
F1 F 0.9757(3) 0.55619(17) -0.1736(3) 0.0755(9) Uani 1 1 d . . .
F2 F 1.0572(3) 0.63711(15) 0.1815(3) 0.0695(8) Uani 1 1 d . . .
F3 F 0.8689(3) 0.66058(15) -0.0509(3) 0.0704(8) Uani 1 1 d . . .
F4 F 1.1475(3) 0.65654(16) -0.0488(4) 0.0796(9) Uani 1 1 d . . .
F5 F 0.8893(3) 0.53585(16) 0.0585(3) 0.0760(8) Uani 1 1 d . . .
F6 F 1.1647(3) 0.53285(15) 0.0656(3) 0.0708(8) Uani 1 1 d . . .

loop_
_atom_site_aniso_label
_atom_site_aniso_U_11
_atom_site_aniso_U_22
_atom_site_aniso_U_33
_atom_site_aniso_U_23
_atom_site_aniso_U_13
_atom_site_aniso_U_12
Pd1 0.01897(10) 0.02403(11) 0.02133(9) -0.00090(9) 0.00286(7) -0.00116(8)
S1 0.0212(3) 0.0309(4) 0.0436(4) 0.0057(3) 0.0099(3) -0.0035(3)
P1 0.0188(3) 0.0209(3) 0.0203(3) -0.0018(3) 0.0048(2) -0.0004(3)
O1 0.0430(12) 0.0412(13) 0.0769(17) 0.0074(15) 0.0419(12) 0.0033(12)
N1 0.0191(10) 0.0250(13) 0.0276(11) 0.0031(10) 0.0054(9) -0.0005(9)
C1 0.064(2) 0.0390(19) 0.0248(16) -0.0022(14) 0.0083(16) 0.0043(17)
C2 0.0344(15) 0.0267(16) 0.0222(13) 0.0006(11) 0.0037(12) 0.0003(12)
C3 0.0367(16) 0.0365(17) 0.0222(14) 0.0059(13) -0.0001(13) 0.0033(14)
C4 0.0351(16) 0.0268(15) 0.0341(16) 0.0082(13) 0.0030(14) 0.0091(13)
C5 0.0286(14) 0.0224(14) 0.0327(16) -0.0010(12) 0.0044(12) 0.0044(11)
C6 0.0186(12) 0.0200(13) 0.0247(13) 0.0008(11) 0.0043(11) 0.0010(9)
C7 0.0205(12) 0.0224(13) 0.0213(13) 0.0004(11) 0.0028(11) 0.0008(10)
C8 0.0260(14) 0.0203(13) 0.0208(13) -0.0019(11) 0.0054(11) 0.0039(10)
C9 0.0253(13) 0.0223(13) 0.0233(13) -0.0017(11) 0.0096(11) -0.0003(11)
C10 0.0289(15) 0.0233(15) 0.0342(16) 0.0009(13) 0.0066(13) 0.0045(12)
C11 0.0378(15) 0.0200(14) 0.0431(17) 0.0063(16) 0.0107(13) 0.0045(14)
C12 0.0346(15) 0.0232(16) 0.0358(16) -0.0040(12) 0.0105(13) -0.0060(11)
C13 0.0278(14) 0.0227(14) 0.0282(14) -0.0068(12) 0.0054(12) -0.0003(11)
C14 0.0270(15) 0.0377(18) 0.0395(18) -0.0048(15) 0.0012(13) -0.0042(13)
C15 0.0271(14) 0.0218(14) 0.0252(14) 0.0017(11) 0.0086(12) 0.0024(11)
C16 0.0266(14) 0.0245(14) 0.0338(16) 0.0006(12) 0.0065(12) -0.0056(12)
C17 0.0408(18) 0.040(2) 0.049(2) 0.0082(17) 0.0120(16) -0.0166(15)
C18 0.0470(19) 0.0275(17) 0.049(2) -0.0029(15) 0.0201(17) -0.0033(15)
C19 0.0431(19) 0.0384(19) 0.0286(16) 0.0056(14) 0.0017(14) -0.0086(15)
C20 0.0276(14) 0.0222(14) 0.0236(14) -0.0023(12) 0.0102(12) -0.0015(11)
C21 0.0283(15) 0.0321(17) 0.046(2) -0.0018(15) 0.0105(14) -0.0017(13)
C22 0.0351(17) 0.042(2) 0.056(2) -0.0109(18) 0.0231(16) -0.0139(15)
C23 0.067(2) 0.0343(18) 0.042(2) -0.0058(16) 0.0309(19) -0.0195(18)
C24 0.064(2) 0.0318(18) 0.0277(17) 0.0057(14) 0.0117(16) -0.0013(16)
C25 0.0387(17) 0.0247(15) 0.0248(15) -0.0010(12) 0.0079(13) -0.0008(13)
C26 0.0266(13) 0.0269(14) 0.0216(13) -0.0034(11) 0.0078(11) 0.0011(11)
C27 0.0306(15) 0.0293(15) 0.0333(17) -0.0073(13) 0.0087(13) -0.0014(12)
C28 0.0456(19) 0.0294(17) 0.0398(19) -0.0093(15) 0.0084(16) -0.0021(14)
C29 0.051(2) 0.0348(18) 0.0334(17) -0.0112(15) 0.0118(16) 0.0100(15)
C30 0.0330(17) 0.049(2) 0.046(2) -0.0124(17) 0.0137(16) 0.0075(15)
C31 0.0261(15) 0.0388(19) 0.0416(18) -0.0143(15) 0.0092(13) -0.0022(13)
C32 0.035(3) 0.051(5) 0.009(3) 0.005(3) 0.002(2) 0.005(3)
C33 0.028(2) 0.029(3) 0.032(3) 0.000(2) -0.0042(18) -0.008(2)
C34 0.022(2) 0.038(4) 0.034(3) 0.016(3) -0.004(2) -0.004(2)
C32' 0.035(5) 0.031(5) 0.024(5) 0.018(4) 0.004(3) 0.005(4)
C33' 0.038(7) 0.052(9) 0.020(5) 0.007(5) -0.018(5) 0.006(6)
C34' 0.035(5) 0.031(5) 0.024(5) 0.018(4) 0.004(3) 0.005(4)
Sb1 0.02876(10) 0.03520(12) 0.02640(9) -0.00266(10) 0.00214(8) 0.00698(10)
F1 0.089(2) 0.086(2) 0.0441(14) -0.0301(14) 0.0033(14) 0.0199(17)
F2 0.0773(17) 0.0866(19) 0.0350(12) -0.0163(12) -0.0046(13) 0.0133(15)
F3 0.0706(17) 0.0756(18) 0.0560(15) 0.0027(14) -0.0022(13) 0.0438(15)
F4 0.085(2) 0.0684(19) 0.097(2) 0.0052(17) 0.0441(17) -0.0219(15)
F5 0.0701(17) 0.078(2) 0.088(2) 0.0082(16) 0.0336(16) -0.0155(15)
F6 0.0627(16) 0.0768(18) 0.0707(18) 0.0183(15) 0.0122(14) 0.0431(14)

loop_
_atom_type_symbol
_atom_type_description
_atom_type_scat_dispersion_real
_atom_type_scat_dispersion_imag
_atom_type_scat_source
C C 0.0033 0.0016 'International Tables Vol C Tables 4.2.6.8 and 6.1.1.4'
H H 0.0000 0.0000 'International Tables Vol C Tables 4.2.6.8 and 6.1.1.4'
N N 0.0061 0.0033 'International Tables Vol C Tables 4.2.6.8 and 6.1.1.4'
O O 0.0106 0.0060 'International Tables Vol C Tables 4.2.6.8 and 6.1.1.4'
F F 0.0171 0.0103 'International Tables Vol C Tables 4.2.6.8 and 6.1.1.4'
P P 0.1023 0.0942 'International Tables Vol C Tables 4.2.6.8 and 6.1.1.4'
S S 0.1246 0.1234 'International Tables Vol C Tables 4.2.6.8 and 6.1.1.4'
Pd Pd -0.9988 1.0072 'International Tables Vol C Tables 4.2.6.8 and 6.1.1.4'
Sb Sb -0.5866 1.5461 'International Tables Vol C Tables 4.2.6.8 and 6.1.1.4'

loop_
_geom_angle_atom_site_label_1
_geom_angle_atom_site_label_2
_geom_angle_atom_site_label_3
_geom_angle
_geom_angle_site_symmetry_1
_geom_angle_site_symmetry_3
_geom_angle_publ_flag
C34' Pd1 N1 167.0(6) . . ?
C34' Pd1 C32 8.5(8) . . ?
N1 Pd1 C32 165.4(2) . . ?
C34' Pd1 C33 35.7(6) . . ?
N1 Pd1 C33 131.36(15) . . ?
C32 Pd1 C33 38.6(3) . . ?
C34' Pd1 C33' 38.4(3) . . ?
N1 Pd1 C33' 130.3(3) . . ?
C32 Pd1 C33' 35.4(4) . . ?
C33 Pd1 C33' 24.1(3) . . ?
C34' Pd1 C32' 69.3(5) . . ?
N1 Pd1 C32' 97.8(5) . . ?
C32 Pd1 C32' 69.8(6) . . ?
C33 Pd1 C32' 34.9(5) . . ?
C33' Pd1 C32' 37.8(3) . . ?
C34' Pd1 C34 67.4(6) . . ?
N1 Pd1 C34 100.2(2) . . ?
C32 Pd1 C34 66.1(2) . . ?
C33 Pd1 C34 36.5(2) . . ?
C33' Pd1 C34 31.5(4) . . ?
C32' Pd1 C34 11.2(4) . . ?
C34' Pd1 P1 94.3(5) . . ?
N1 Pd1 P1 98.38(6) . . ?
C32 Pd1 P1 95.0(2) . . ?
C33 Pd1 P1 127.70(14) . . ?
C33' Pd1 P1 129.6(3) . . ?
C32' Pd1 P1 162.4(5) . . ?
C34 Pd1 P1 161.0(2) . . ?
O1 S1 N1 108.05(14) . . ?
O1 S1 C16 106.29(16) . . ?
N1 S1 C16 98.81(12) . . ?
C20 P1 C26 107.62(13) . . ?
C20 P1 C6 107.51(13) . . ?
C26 P1 C6 103.40(13) . . ?
C20 P1 Pd1 112.67(10) . . ?
C26 P1 Pd1 110.12(9) . . ?
C6 P1 Pd1 114.91(9) . . ?
C15 N1 S1 114.8(2) . . ?
C15 N1 Pd1 125.8(2) . . ?
S1 N1 Pd1 116.23(12) . . ?
C2 C1 H1A 109.5 . . ?
C2 C1 H1B 109.5 . . ?
H1A C1 H1B 109.5 . . ?
C2 C1 H1C 109.5 . . ?
H1A C1 H1C 109.5 . . ?
H1B C1 H1C 109.5 . . ?
C3 C2 C7 117.5(3) . . ?
C3 C2 C1 120.6(3) . . ?
C7 C2 C1 121.9(3) . . ?
C4 C3 C2 122.2(3) . . ?
C4 C3 H3 118.9 . . ?
C2 C3 H3 118.9 . . ?
C3 C4 C5 119.9(3) . . ?
C3 C4 H4 120.0 . . ?
C5 C4 H4 120.0 . . ?
C6 C5 C4 120.4(3) . . ?
C6 C5 H5 119.8 . . ?
C4 C5 H5 119.8 . . ?
C5 C6 C7 119.4(3) . . ?
C5 C6 P1 119.5(2) . . ?
C7 C6 P1 120.9(2) . . ?
C6 C7 C2 120.6(3) . . ?
C6 C7 C8 120.3(2) . . ?
C2 C7 C8 119.1(3) . . ?
C13 C8 C9 119.6(3) . . ?
C13 C8 C7 120.3(2) . . ?
C9 C8 C7 120.1(3) . . ?
C10 C9 C8 120.3(3) . . ?
C10 C9 C15 116.6(3) . . ?
C8 C9 C15 123.0(3) . . ?
C11 C10 C9 119.0(3) . . ?
C11 C10 H10 120.5 . . ?
C9 C10 H10 120.5 . . ?
C10 C11 C12 121.5(3) . . ?
C10 C11 H11 119.3 . . ?
C12 C11 H11 119.3 . . ?
C11 C12 C13 120.6(3) . . ?
C11 C12 H12 119.7 . . ?
C13 C12 H12 119.7 . . ?
C8 C13 C12 118.8(3) . . ?
C8 C13 C14 121.9(3) . . ?
C12 C13 C14 119.3(3) . . ?
C13 C14 H14A 109.5 . . ?
C13 C14 H14B 109.5 . . ?
H14A C14 H14B 109.5 . . ?
C13 C14 H14C 109.5 . . ?
H14A C14 H14C 109.5 . . ?
H14B C14 H14C 109.5 . . ?
N1 C15 C9 123.9(3) . . ?
N1 C15 H15 118.0 . . ?
C9 C15 H15 118.0 . . ?
C19 C16 C18 113.4(3) . . ?
C19 C16 C17 111.9(3) . . ?
C18 C16 C17 110.7(3) . . ?
C19 C16 S1 109.7(2) . . ?
C18 C16 S1 108.8(2) . . ?
C17 C16 S1 101.6(2) . . ?
C16 C17 H17A 109.5 . . ?
C16 C17 H17B 109.5 . . ?
H17A C17 H17B 109.5 . . ?
C16 C17 H17C 109.5 . . ?
H17A C17 H17C 109.5 . . ?
H17B C17 H17C 109.5 . . ?
C16 C18 H18A 109.5 . . ?
C16 C18 H18B 109.5 . . ?
H18A C18 H18B 109.5 . . ?
C16 C18 H18C 109.5 . . ?
H18A C18 H18C 109.5 . . ?
H18B C18 H18C 109.5 . . ?
C16 C19 H19A 109.5 . . ?
C16 C19 H19B 109.5 . . ?
H19A C19 H19B 109.5 . . ?
C16 C19 H19C 109.5 . . ?
H19A C19 H19C 109.5 . . ?
H19B C19 H19C 109.5 . . ?
C21 C20 C25 118.8(3) . . ?
C21 C20 P1 123.1(2) . . ?
C25 C20 P1 118.1(2) . . ?
C20 C21 C22 120.3(3) . . ?
C20 C21 H21 119.8 . . ?
C22 C21 H21 119.8 . . ?
C23 C22 C21 120.3(3) . . ?
C23 C22 H22 119.9 . . ?
C21 C22 H22 119.9 . . ?
C24 C23 C22 119.9(3) . . ?
C24 C23 H23 120.1 . . ?
C22 C23 H23 120.1 . . ?
C23 C24 C25 120.7(3) . . ?
C23 C24 H24 119.6 . . ?
C25 C24 H24 119.6 . . ?
C24 C25 C20 119.9(3) . . ?
C24 C25 H25 120.0 . . ?
C20 C25 H25 120.0 . . ?
C27 C26 C31 118.8(3) . . ?
C27 C26 P1 118.5(2) . . ?
C31 C26 P1 122.6(2) . . ?
C26 C27 C28 120.5(3) . . ?
C26 C27 H27 119.7 . . ?
C28 C27 H27 119.7 . . ?
C29 C28 C27 120.2(3) . . ?
C29 C28 H28 119.9 . . ?
C27 C28 H28 119.9 . . ?
C28 C29 C30 119.6(3) . . ?
C28 C29 H29 120.2 . . ?
C30 C29 H29 120.2 . . ?
C29 C30 C31 120.7(3) . . ?
C29 C30 H30 119.7 . . ?
C31 C30 H30 119.7 . . ?
C30 C31 C26 120.2(3) . . ?
C30 C31 H31 119.9 . . ?
C26 C31 H31 119.9 . . ?
C33 C32 Pd1 70.8(4) . . ?
C33 C32 H32A 116.5 . . ?
Pd1 C32 H32A 116.5 . . ?
C33 C32 H32B 116.5 . . ?
Pd1 C32 H32B 116.5 . . ?
H32A C32 H32B 113.5 . . ?
C34 C33 C32 117.9(6) . . ?
C34 C33 Pd1 75.6(3) . . ?
C32 C33 Pd1 70.6(4) . . ?
C34 C33 H33 121.0 . . ?
C32 C33 H33 121.0 . . ?
Pd1 C33 H33 124.3 . . ?
C33 C34 Pd1 67.9(3) . . ?
C33 C34 H34A 116.9 . . ?
Pd1 C34 H34A 116.9 . . ?
C33 C34 H34B 116.9 . . ?
Pd1 C34 H34B 116.9 . . ?
H34A C34 H34B 113.9 . . ?
C33' C32' Pd1 69.4(7) . . ?
C33' C32' H32C 116.7 . . ?
Pd1 C32' H32C 116.7 . . ?
C33' C32' H32D 116.7 . . ?
Pd1 C32' H32D 116.7 . . ?
H32C C32' H32D 113.7 . . ?
C34' C33' C32' 118.0(7) . . ?
C34' C33' Pd1 63.8(10) . . ?
C32' C33' Pd1 72.9(8) . . ?
C34' C33' H33' 121.0 . . ?
C32' C33' H33' 121.0 . . ?
Pd1 C33' H33' 135.6 . . ?
C33' C34' Pd1 77.7(9) . . ?
C33' C34' H34C 115.6 . . ?
Pd1 C34' H34C 115.6 . . ?
C33' C34' H34D 115.6 . . ?
Pd1 C34' H34D 115.6 . . ?
H34C C34' H34D 112.6 . . ?
F6 Sb1 F4 89.72(14) . . ?
F6 Sb1 F3 177.79(15) . . ?
F4 Sb1 F3 91.56(15) . . ?
F6 Sb1 F2 90.40(13) . . ?
F4 Sb1 F2 90.25(15) . . ?
F3 Sb1 F2 87.81(12) . . ?
F6 Sb1 F1 90.01(13) . . ?
F4 Sb1 F1 90.35(15) . . ?
F3 Sb1 F1 91.78(13) . . ?
F2 Sb1 F1 179.28(16) . . ?
F6 Sb1 F5 89.44(14) . . ?
F4 Sb1 F5 179.15(16) . . ?
F3 Sb1 F5 89.27(14) . . ?
F2 Sb1 F5 89.59(14) . . ?
F1 Sb1 F5 89.83(15) . . ?

loop_
_geom_bond_atom_site_label_1
_geom_bond_atom_site_label_2
_geom_bond_distance
_geom_bond_site_symmetry_2
_geom_bond_publ_flag
Pd1 C34' 1.99(2) . ?
Pd1 N1 2.117(2) . ?
Pd1 C32 2.150(8) . ?
Pd1 C33 2.153(4) . ?
Pd1 C33' 2.171(9) . ?
Pd1 C32' 2.217(18) . ?
Pd1 C34 2.250(7) . ?
Pd1 P1 2.3104(7) . ?
S1 O1 1.471(3) . ?
S1 N1 1.768(2) . ?
S1 C16 1.855(3) . ?
P1 C20 1.821(3) . ?
P1 C26 1.834(3) . ?
P1 C6 1.837(3) . ?
N1 C15 1.275(4) . ?
C1 C2 1.491(4) . ?
C1 H1A 0.9800 . ?
C1 H1B 0.9800 . ?
C1 H1C 0.9800 . ?
C2 C3 1.400(4) . ?
C2 C7 1.415(4) . ?
C3 C4 1.368(5) . ?
C3 H3 0.9500 . ?
C4 C5 1.391(4) . ?
C4 H4 0.9500 . ?
C5 C6 1.390(4) . ?
C5 H5 0.9500 . ?
C6 C7 1.405(4) . ?
C7 C8 1.503(4) . ?
C8 C13 1.397(4) . ?
C8 C9 1.404(4) . ?
C9 C10 1.399(4) . ?
C9 C15 1.470(4) . ?
C10 C11 1.370(5) . ?
C10 H10 0.9500 . ?
C11 C12 1.374(4) . ?
C11 H11 0.9500 . ?
C12 C13 1.399(4) . ?
C12 H12 0.9500 . ?
C13 C14 1.508(4) . ?
C14 H14A 0.9800 . ?
C14 H14B 0.9800 . ?
C14 H14C 0.9800 . ?
C15 H15 0.9500 . ?
C16 C19 1.497(4) . ?
C16 C18 1.511(5) . ?
C16 C17 1.534(4) . ?
C17 H17A 0.9800 . ?
C17 H17B 0.9800 . ?
C17 H17C 0.9800 . ?
C18 H18A 0.9800 . ?
C18 H18B 0.9800 . ?
C18 H18C 0.9800 . ?
C19 H19A 0.9800 . ?
C19 H19B 0.9800 . ?
C19 H19C 0.9800 . ?
C20 C21 1.388(4) . ?
C20 C25 1.396(4) . ?
C21 C22 1.389(5) . ?
C21 H21 0.9500 . ?
C22 C23 1.379(6) . ?
C22 H22 0.9500 . ?
C23 C24 1.364(6) . ?
C23 H23 0.9500 . ?
C24 C25 1.392(5) . ?
C24 H24 0.9500 . ?
C25 H25 0.9500 . ?
C26 C27 1.388(4) . ?
C26 C31 1.393(4) . ?
C27 C28 1.398(5) . ?
C27 H27 0.9500 . ?
C28 C29 1.374(5) . ?
C28 H28 0.9500 . ?
C29 C30 1.381(5) . ?
C29 H29 0.9500 . ?
C30 C31 1.388(5) . ?
C30 H30 0.9500 . ?
C31 H31 0.9500 . ?
C32 C33 1.421(10) . ?
C32 H32A 0.9900 . ?
C32 H32B 0.9900 . ?
C33 C34 1.382(9) . ?
C33 H33 0.9500 . ?
C34 H34A 0.9900 . ?
C34 H34B 0.9900 . ?
C32' C33' 1.421(10) . ?
C32' H32C 0.9900 . ?
C32' H32D 0.9900 . ?
C33' C34' 1.381(9) . ?
C33' H33' 0.9500 . ?
C34' H34C 0.9900 . ?
C34' H34D 0.9900 . ?
Sb1 F6 1.856(2) . ?
Sb1 F4 1.857(3) . ?
Sb1 F3 1.858(2) . ?
Sb1 F2 1.859(2) . ?
Sb1 F1 1.861(2) . ?
Sb1 F5 1.867(3) . ?

loop_
_geom_torsion_atom_site_label_1
_geom_torsion_atom_site_label_2
_geom_torsion_atom_site_label_3
_geom_torsion_atom_site_label_4
_geom_torsion
_geom_torsion_site_symmetry_1
_geom_torsion_site_symmetry_2
_geom_torsion_site_symmetry_3
_geom_torsion_site_symmetry_4
_geom_torsion_publ_flag
C34' Pd1 P1 C20 -72.3(7) . . . . ?
N1 Pd1 P1 C20 110.35(12) . . . . ?
C32 Pd1 P1 C20 -63.8(3) . . . . ?
C33 Pd1 P1 C20 -86.3(2) . . . . ?
C33' Pd1 P1 C20 -55.3(4) . . . . ?
C32' Pd1 P1 C20 -93.4(12) . . . . ?
C34 Pd1 P1 C20 -57.5(5) . . . . ?
C34' Pd1 P1 C26 47.8(7) . . . . ?
N1 Pd1 P1 C26 -129.49(12) . . . . ?
C32 Pd1 P1 C26 56.4(3) . . . . ?
C33 Pd1 P1 C26 33.9(2) . . . . ?
C33' Pd1 P1 C26 64.8(4) . . . . ?
C32' Pd1 P1 C26 26.8(12) . . . . ?
C34 Pd1 P1 C26 62.6(5) . . . . ?
C34' Pd1 P1 C6 164.1(7) . . . . ?
N1 Pd1 P1 C6 -13.25(12) . . . . ?
C32 Pd1 P1 C6 172.6(3) . . . . ?
C33 Pd1 P1 C6 150.11(19) . . . . ?
C33' Pd1 P1 C6 -178.9(4) . . . . ?
C32' Pd1 P1 C6 143.0(12) . . . . ?
C34 Pd1 P1 C6 178.9(5) . . . . ?
O1 S1 N1 C15 -5.4(2) . . . . ?
C16 S1 N1 C15 105.0(2) . . . . ?
O1 S1 N1 Pd1 155.71(15) . . . . ?
C16 S1 N1 Pd1 -93.86(15) . . . . ?
C34' Pd1 N1 C15 128(3) . . . . ?
C32 Pd1 N1 C15 92.2(11) . . . . ?
C33 Pd1 N1 C15 133.5(3) . . . . ?
C33' Pd1 N1 C15 101.4(5) . . . . ?
C32' Pd1 N1 C15 123.0(5) . . . . ?
C34 Pd1 N1 C15 111.9(3) . . . . ?
P1 Pd1 N1 C15 -64.1(2) . . . . ?
C34' Pd1 N1 S1 -31(3) . . . . ?
C32 Pd1 N1 S1 -66.6(11) . . . . ?
C33 Pd1 N1 S1 -25.3(2) . . . . ?
C33' Pd1 N1 S1 -57.4(4) . . . . ?
C32' Pd1 N1 S1 -35.8(4) . . . . ?
C34 Pd1 N1 S1 -46.9(2) . . . . ?
P1 Pd1 N1 S1 137.12(11) . . . . ?
C7 C2 C3 C4 -0.3(5) . . . . ?
C1 C2 C3 C4 -179.6(3) . . . . ?
C2 C3 C4 C5 0.6(5) . . . . ?
C3 C4 C5 C6 -0.4(5) . . . . ?
C4 C5 C6 C7 0.0(4) . . . . ?
C4 C5 C6 P1 174.6(2) . . . . ?
C20 P1 C6 C5 125.8(2) . . . . ?
C26 P1 C6 C5 12.2(3) . . . . ?
Pd1 P1 C6 C5 -107.9(2) . . . . ?
C20 P1 C6 C7 -59.6(3) . . . . ?
C26 P1 C6 C7 -173.3(2) . . . . ?
Pd1 P1 C6 C7 66.7(2) . . . . ?
C5 C6 C7 C2 0.3(4) . . . . ?
P1 C6 C7 C2 -174.2(2) . . . . ?
C5 C6 C7 C8 -176.9(3) . . . . ?
P1 C6 C7 C8 8.6(4) . . . . ?
C3 C2 C7 C6 -0.1(4) . . . . ?
C1 C2 C7 C6 179.1(3) . . . . ?
C3 C2 C7 C8 177.1(3) . . . . ?
C1 C2 C7 C8 -3.6(4) . . . . ?
C6 C7 C8 C13 96.3(3) . . . . ?
C2 C7 C8 C13 -80.9(4) . . . . ?
C6 C7 C8 C9 -84.6(4) . . . . ?
C2 C7 C8 C9 98.2(3) . . . . ?
C13 C8 C9 C10 -3.8(4) . . . . ?
C7 C8 C9 C10 177.1(3) . . . . ?
C13 C8 C9 C15 173.2(3) . . . . ?
C7 C8 C9 C15 -5.9(4) . . . . ?
C8 C9 C10 C11 -0.4(5) . . . . ?
C15 C9 C10 C11 -177.6(3) . . . . ?
C9 C10 C11 C12 3.9(5) . . . . ?
C10 C11 C12 C13 -3.1(5) . . . . ?
C9 C8 C13 C12 4.6(4) . . . . ?
C7 C8 C13 C12 -176.3(3) . . . . ?
C9 C8 C13 C14 -173.1(3) . . . . ?
C7 C8 C13 C14 6.0(4) . . . . ?
C11 C12 C13 C8 -1.2(5) . . . . ?
C11 C12 C13 C14 176.5(3) . . . . ?
S1 N1 C15 C9 173.2(2) . . . . ?
Pd1 N1 C15 C9 14.2(4) . . . . ?
C10 C9 C15 N1 -104.5(3) . . . . ?
C8 C9 C15 N1 78.3(4) . . . . ?
O1 S1 C16 C19 48.3(3) . . . . ?
N1 S1 C16 C19 -63.5(3) . . . . ?
O1 S1 C16 C18 172.9(2) . . . . ?
N1 S1 C16 C18 61.1(2) . . . . ?
O1 S1 C16 C17 -70.2(2) . . . . ?
N1 S1 C16 C17 177.9(2) . . . . ?
C26 P1 C20 C21 59.8(3) . . . . ?
C6 P1 C20 C21 -51.0(3) . . . . ?
Pd1 P1 C20 C21 -178.6(2) . . . . ?
C26 P1 C20 C25 -120.5(2) . . . . ?
C6 P1 C20 C25 128.7(2) . . . . ?
Pd1 P1 C20 C25 1.0(3) . . . . ?
C25 C20 C21 C22 2.6(5) . . . . ?
P1 C20 C21 C22 -177.8(3) . . . . ?
C20 C21 C22 C23 -1.7(6) . . . . ?
C21 C22 C23 C24 -0.8(6) . . . . ?
C22 C23 C24 C25 2.4(6) . . . . ?
C23 C24 C25 C20 -1.5(5) . . . . ?
C21 C20 C25 C24 -1.0(5) . . . . ?
P1 C20 C25 C24 179.4(3) . . . . ?
C20 P1 C26 C27 143.9(3) . . . . ?
C6 P1 C26 C27 -102.5(3) . . . . ?
Pd1 P1 C26 C27 20.8(3) . . . . ?
C20 P1 C26 C31 -39.2(3) . . . . ?
C6 P1 C26 C31 74.4(3) . . . . ?
Pd1 P1 C26 C31 -162.3(3) . . . . ?
C31 C26 C27 C28 -1.0(5) . . . . ?
P1 C26 C27 C28 176.0(3) . . . . ?
C26 C27 C28 C29 0.0(5) . . . . ?
C27 C28 C29 C30 0.5(6) . . . . ?
C28 C29 C30 C31 0.0(6) . . . . ?
C29 C30 C31 C26 -1.0(6) . . . . ?
C27 C26 C31 C30 1.5(5) . . . . ?
P1 C26 C31 C30 -175.4(3) . . . . ?
C34' Pd1 C32 C33 -65(5) . . . . ?
N1 Pd1 C32 C33 52.6(13) . . . . ?
C33' Pd1 C32 C33 40.4(6) . . . . ?
C32' Pd1 C32 C33 19.9(5) . . . . ?
C34 Pd1 C32 C33 31.3(4) . . . . ?
P1 Pd1 C32 C33 -151.0(4) . . . . ?
Pd1 C32 C33 C34 -61.0(7) . . . . ?
C34' Pd1 C33 C34 140.4(10) . . . . ?
N1 Pd1 C33 C34 -37.4(5) . . . . ?
C32 Pd1 C33 C34 127.1(7) . . . . ?
C33' Pd1 C33 C34 60.7(9) . . . . ?
C32' Pd1 C33 C34 -19.0(7) . . . . ?
P1 Pd1 C33 C34 164.7(3) . . . . ?
C34' Pd1 C33 C32 13.3(12) . . . . ?
N1 Pd1 C33 C32 -164.5(4) . . . . ?
C33' Pd1 C33 C32 -66.4(11) . . . . ?
C32' Pd1 C33 C32 -146.1(8) . . . . ?
C34 Pd1 C33 C32 -127.1(7) . . . . ?
P1 Pd1 C33 C32 37.7(5) . . . . ?
C32 C33 C34 Pd1 58.4(6) . . . . ?
C34' Pd1 C34 C33 -23.8(7) . . . . ?
N1 Pd1 C34 C33 152.4(3) . . . . ?
C32 Pd1 C34 C33 -33.0(5) . . . . ?
C33' Pd1 C34 C33 -43.1(6) . . . . ?
C32' Pd1 C34 C33 74(3) . . . . ?
P1 Pd1 C34 C33 -39.8(8) . . . . ?
C34' Pd1 C32' C33' 28.4(9) . . . . ?
N1 Pd1 C32' C33' -152.8(8) . . . . ?
C32 Pd1 C32' C33' 19.3(8) . . . . ?
C33 Pd1 C32' C33' 41.1(6) . . . . ?
C34 Pd1 C32' C33' -49(3) . . . . ?
P1 Pd1 C32' C33' 50.9(16) . . . . ?
Pd1 C32' C33' C34' -46.7(18) . . . . ?
N1 Pd1 C33' C34' 170.8(12) . . . . ?
C32 Pd1 C33' C34' -13.3(15) . . . . ?
C33 Pd1 C33' C34' 67.6(14) . . . . ?
C32' Pd1 C33' C34' 134.3(15) . . . . ?
C34 Pd1 C33' C34' 150.7(14) . . . . ?
P1 Pd1 C33' C34' -28.0(13) . . . . ?
C34' Pd1 C33' C32' -134.3(15) . . . . ?
N1 Pd1 C33' C32' 36.5(10) . . . . ?
C32 Pd1 C33' C32' -147.6(12) . . . . ?
C33 Pd1 C33' C32' -66.7(12) . . . . ?
C34 Pd1 C33' C32' 16.4(9) . . . . ?
P1 Pd1 C33' C32' -162.3(8) . . . . ?
C32' C33' C34' Pd1 50.8(18) . . . . ?
N1 Pd1 C34' C33' -33(4) . . . . ?
C32 Pd1 C34' C33' 64(4) . . . . ?
C33 Pd1 C34' C33' -40.4(6) . . . . ?
C32' Pd1 C34' C33' -27.9(9) . . . . ?
C34 Pd1 C34' C33' -16.1(8) . . . . ?
P1 Pd1 C34' C33' 158.7(10) . . . . ?
